data_4109225
loop_
_publ_author_name
'Chandra Shekhar Purohit'
'Sandeep Verma'

_publ_section_title
;
 Patterned Deposition of a Mixed-Coordination Adenine-Silver Helicate,
 Containing a \p-Stacked Metallacycle, on a Graphite Surface
;
_journal_name_full 'Journal of the American Chemical Society'
_journal_page_first 3488
_journal_page_last 3489
_journal_paper_doi 10.1021/ja068892b
_journal_volume 129
_journal_year 2007
_chemical_formula_moiety 'C16 H21 Ag2 N13 O6'
_chemical_formula_sum 'C16 H21 Ag2 N13 O6'
_chemical_formula_weight 707.20
_chemical_name_common '9-ally adenine AgNO3 salt at pH 8.3'
_chemical_name_systematic
;
 ?
;
_space_group_IT_number 14
_symmetry_cell_setting monoclinic
_symmetry_space_group_name_Hall '-P 2yn'
_symmetry_space_group_name_H-M 'P 1 21/n 1'
_atom_sites_solution_hydrogens geom
_atom_sites_solution_primary direct
_atom_sites_solution_secondary difmap
_audit_creation_method SHELXL-97
_cell_angle_alpha 90.00
_cell_angle_beta 96.9580(10)
_cell_angle_gamma 90.00
_cell_formula_units_Z 4
_cell_length_a 11.5313(7)
_cell_length_b 16.3368(9)
_cell_length_c 13.0762(8)
_cell_measurement_reflns_used 999
_cell_measurement_temperature 100(2)
_cell_measurement_theta_max 28.3
_cell_measurement_theta_min 2.0
_cell_volume 2445.2(3)
_computing_cell_refinement 'SMART 5.628 (Bruker, 2003)'
_computing_data_collection 'SMART 5.628 (Bruker, 2003)'
_computing_data_reduction 'SAINT+ 6.45  (Bruker, 2003)'
_computing_molecular_graphics 'DIAMOND 3.1 d'
_computing_structure_refinement 'SHELXL-97 (Sheldrick, 1997)'
_computing_structure_solution Sir92
_diffrn_ambient_temperature 100(2)
_diffrn_measured_fraction_theta_full 0.983
_diffrn_measured_fraction_theta_max 0.983
_diffrn_measurement_device_type 'CCD area Detector'
_diffrn_measurement_method 'Phi-Omega scans'
_diffrn_radiation_monochromator graphite
_diffrn_radiation_source 'fine-focus sealed tube'
_diffrn_radiation_type MoK\a
_diffrn_radiation_wavelength 0.71073
_diffrn_reflns_av_R_equivalents 0.0266
_diffrn_reflns_av_sigmaI/netI 0.0336
_diffrn_reflns_limit_h_max 15
_diffrn_reflns_limit_h_min -15
_diffrn_reflns_limit_k_max 21
_diffrn_reflns_limit_k_min -19
_diffrn_reflns_limit_l_max 17
_diffrn_reflns_limit_l_min -10
_diffrn_reflns_number 15882
_diffrn_reflns_theta_full 28.31
_diffrn_reflns_theta_max 28.31
_diffrn_reflns_theta_min 2.00
_diffrn_standards_decay_% <0.05
_exptl_absorpt_coefficient_mu 1.663
_exptl_absorpt_correction_T_max 0.8128
_exptl_absorpt_correction_T_min 0.7321
_exptl_absorpt_correction_type psi-scan
_exptl_crystal_colour colorless
_exptl_crystal_density_diffrn 1.921
_exptl_crystal_description hexagonal
_exptl_crystal_F_000 1400
_exptl_crystal_size_max 0.20
_exptl_crystal_size_mid 0.15
_exptl_crystal_size_min 0.13
_refine_diff_density_max 2.084
_refine_diff_density_min -1.520
_refine_diff_density_rms 0.284
_refine_ls_extinction_method none
_refine_ls_goodness_of_fit_ref 1.181
_refine_ls_hydrogen_treatment constr
_refine_ls_matrix_type full
_refine_ls_number_parameters 323
_refine_ls_number_reflns 5978
_refine_ls_number_restraints 0
_refine_ls_restrained_S_all 1.181
_refine_ls_R_factor_all 0.0678
_refine_ls_R_factor_gt 0.0481
_refine_ls_shift/su_max 0.001
_refine_ls_shift/su_mean 0.000
_refine_ls_structure_factor_coef Fsqd
_refine_ls_weighting_details 'calc w=1/[\s^2^(Fo^2^)+(0.0541P)^2^+29.0690P] where P=(Fo^2^+2Fc^2^)/3'
_refine_ls_weighting_scheme calc
_refine_ls_wR_factor_gt 0.1094
_refine_ls_wR_factor_ref 0.1668
_reflns_number_gt 4864
_reflns_number_total 5978
_reflns_threshold_expression >2sigma(I)
_cod_data_source_file ja068892bsi20070212_065042.cif
_cod_data_source_block 8mayfm
_cod_database_code 4109225

loop_
_symmetry_equiv_pos_as_xyz
'x, y, z'
'-x+1/2, y+1/2, -z+1/2'
'-x, -y, -z'
'x-1/2, -y-1/2, z-1/2'

loop_
_atom_site_label
_atom_site_type_symbol
_atom_site_fract_x
_atom_site_fract_y
_atom_site_fract_z
_atom_site_U_iso_or_equiv
_atom_site_adp_type
_atom_site_occupancy
_atom_site_symmetry_multiplicity
_atom_site_calc_flag
_atom_site_refinement_flags
Ag1 Ag 0.25579(4) 0.27463(3) 1.98673(4) 0.01776(14) Uani 1 1 d .
Ag2 Ag 0.25506(4) 0.13029(3) 1.48661(4) 0.01807(14) Uani 1 1 d .
O1 O 0.5390(4) 0.2045(3) 1.3479(4) 0.0226(10) Uani 1 1 d .
O1' O 0.0700(4) 0.0941(3) 1.5985(4) 0.0191(9) Uani 1 1 d .
O2 O 0.4450(4) 0.0927(3) 1.3716(4) 0.0208(10) Uani 1 1 d .
O2' O -0.1153(4) 0.1036(3) 1.5423(4) 0.0226(10) Uani 1 1 d .
O3 O 0.6300(4) 0.1022(3) 1.4273(4) 0.0259(11) Uani 1 1 d .
O3' O -0.0264(4) 0.2034(3) 1.6290(4) 0.0233(10) Uani 1 1 d .
N1 N 0.1468(5) 0.2191(3) 1.0990(4) 0.0175(11) Uani 1 1 d .
N1' N 0.3671(5) 0.2259(3) 1.8717(4) 0.0164(10) Uani 1 1 d .
N10 N 0.5394(5) 0.1330(4) 1.3817(4) 0.0195(11) Uani 1 1 d .
N11 N 0.2436(5) 0.2824(4) 1.5055(5) 0.0242(13) Uani 1 1 d .
H11A H 0.2202 0.3048 1.4444 0.036 Uiso 1 1 calc R
H11B H 0.3137 0.3019 1.5295 0.036 Uiso 1 1 calc R
H11C H 0.1927 0.2946 1.5492 0.036 Uiso 1 1 calc R
N12 N -0.0246(4) 0.1337(4) 1.5906(4) 0.0178(11) Uani 1 1 d .
N3 N -0.0433(4) 0.1582(3) 1.1107(4) 0.0161(10) Uani 1 1 d .
N3' N 0.5584(5) 0.1684(4) 1.8597(4) 0.0197(11) Uani 1 1 d .
N6 N 0.3023(5) 0.2071(4) 1.2290(4) 0.0229(12) Uani 1 1 d .
H6A H 0.3459 0.2337 1.1917 0.027 Uiso 1 1 calc R
H6B H 0.3305 0.1901 1.2892 0.027 Uiso 1 1 calc R
N6' N 0.2150(5) 0.2173(4) 1.7403(4) 0.0205(12) Uani 1 1 d .
H6'1 H 0.1720 0.2449 1.7773 0.025 Uiso 1 1 calc R
H6'2 H 0.1869 0.2011 1.6798 0.025 Uiso 1 1 calc R
N7 N 0.1309(4) 0.1115(3) 1.3492(4) 0.0155(10) Uani 1 1 d .
N7' N 0.3853(5) 0.1195(3) 1.6219(4) 0.0170(11) Uani 1 1 d .
N9 N -0.0503(5) 0.0878(3) 1.2730(4) 0.0186(11) Uani 1 1 d .
N9' N 0.5683(5) 0.0982(3) 1.6981(4) 0.0173(10) Uani 1 1 d .
C2 C 0.0344(5) 0.2011(4) 1.0646(5) 0.0161(12) Uani 1 1 d .
H2 H 0.0073 0.2215 0.9997 0.019 Uiso 1 1 calc R
C2' C 0.4797(5) 0.2084(4) 1.9068(5) 0.0175(12) Uani 1 1 d .
H2' H 0.5054 0.2269 1.9730 0.021 Uiso 1 1 calc R
C4 C 0.0037(5) 0.1322(4) 1.2057(5) 0.0155(12) Uani 1 1 d .
C4' C 0.5133(6) 0.1420(4) 1.7655(5) 0.0191(13) Uani 1 1 d .
C5 C 0.1148(5) 0.1474(3) 1.2505(5) 0.0129(11) Uani 1 1 d .
C5' C 0.4014(5) 0.1560(4) 1.7196(5) 0.0132(11) Uani 1 1 d .
C6 C 0.1909(5) 0.1922(4) 1.1937(5) 0.0167(12) Uani 1 1 d .
C6' C 0.3237(5) 0.2000(4) 1.7763(5) 0.0153(11) Uani 1 1 d .
C8 C 0.0293(5) 0.0772(4) 1.3587(4) 0.0141(11) Uani 1 1 d .
H8 H 0.0134 0.0490 1.4172 0.017 Uiso 1 1 calc R
C8' C 0.4881(6) 0.0864(4) 1.6128(5) 0.0216(9) Uani 1 1 d .
H8' H 0.5045 0.0580 1.5546 0.026 Uiso 1 1 calc R
C11 C -0.1933(7) -0.0078(6) 1.1846(6) 0.038(2) Uani 1 1 d .
H11 H -0.1460 -0.0539 1.1947 0.045 Uiso 1 1 calc R
C11' C 0.7356(6) 0.0313(4) 1.8008(5) 0.0216(9) Uani 1 1 d .
H11' H 0.6914 -0.0116 1.8223 0.026 Uiso 1 1 calc R
C12 C -0.2748(7) -0.0069(6) 1.1033(7) 0.0398(15) Uani 1 1 d .
H12A H -0.3235 0.0384 1.0911 0.048 Uiso 1 1 calc R
H12B H -0.2830 -0.0514 1.0588 0.048 Uiso 1 1 calc R
C12' C 0.8335(8) 0.0509(7) 1.8568(7) 0.049(3) Uani 1 1 d .
H12C H 0.8788 0.0937 1.8365 0.059 Uiso 1 1 calc R
H12D H 0.8578 0.0221 1.9170 0.059 Uiso 1 1 calc R
C10' C 0.6926(5) 0.0751(4) 1.7043(5) 0.0210(13) Uani 1 1 d .
H10A H 0.7390 0.1242 1.6994 0.025 Uiso 1 1 calc R
H10B H 0.7036 0.0404 1.6460 0.025 Uiso 1 1 calc R
C10 C -0.1732(7) 0.0601(6) 1.2602(7) 0.0398(15) Uani 1 1 d .
H10C H -0.2235 0.1058 1.2372 0.048 Uiso 1 1 calc R
H10D H -0.1940 0.0421 1.3262 0.048 Uiso 1 1 calc R

loop_
_atom_site_aniso_label
_atom_site_aniso_U_11
_atom_site_aniso_U_22
_atom_site_aniso_U_33
_atom_site_aniso_U_23
_atom_site_aniso_U_13
_atom_site_aniso_U_12
Ag1 0.0122(2) 0.0245(3) 0.0158(2) -0.00007(18) -0.00143(17) 0.00002(18)
Ag2 0.0140(2) 0.0237(3) 0.0151(2) -0.00061(18) -0.00430(17) -0.00080(18)
O1 0.022(2) 0.019(2) 0.026(3) 0.0030(19) 0.003(2) -0.0012(19)
O1' 0.0093(19) 0.021(2) 0.025(2) 0.0026(18) -0.0040(17) 0.0013(17)
O2 0.0074(19) 0.022(2) 0.031(3) 0.0020(19) -0.0063(18) -0.0008(17)
O2' 0.014(2) 0.029(3) 0.024(2) -0.003(2) -0.0012(18) -0.0059(19)
O3 0.016(2) 0.030(3) 0.029(3) -0.001(2) -0.0060(19) 0.006(2)
O3' 0.023(2) 0.016(2) 0.030(3) -0.0063(19) 0.001(2) 0.0018(18)
N1 0.014(2) 0.016(3) 0.022(3) -0.004(2) -0.002(2) 0.004(2)
N1' 0.016(2) 0.015(2) 0.017(3) -0.002(2) -0.003(2) -0.007(2)
N10 0.013(2) 0.026(3) 0.020(3) -0.004(2) 0.000(2) 0.000(2)
N11 0.019(3) 0.024(3) 0.026(3) 0.005(2) -0.016(2) -0.008(2)
N12 0.008(2) 0.030(3) 0.016(3) 0.007(2) 0.0020(19) 0.001(2)
N3 0.012(2) 0.015(2) 0.020(3) 0.007(2) -0.004(2) -0.0023(19)
N3' 0.016(3) 0.024(3) 0.018(3) -0.005(2) -0.004(2) 0.000(2)
N6 0.021(3) 0.033(3) 0.013(3) 0.008(2) -0.004(2) -0.011(2)
N6' 0.014(2) 0.030(3) 0.015(3) -0.006(2) -0.006(2) 0.007(2)
N7 0.011(2) 0.017(2) 0.017(3) 0.002(2) -0.0026(19) 0.0047(19)
N7' 0.020(3) 0.014(2) 0.016(3) -0.002(2) -0.002(2) 0.001(2)
N9 0.017(3) 0.021(3) 0.016(3) -0.003(2) -0.004(2) 0.002(2)
N9' 0.019(3) 0.017(3) 0.014(2) 0.002(2) -0.006(2) 0.001(2)
C2 0.015(3) 0.007(3) 0.025(3) 0.004(2) -0.004(2) -0.002(2)
C2' 0.011(3) 0.019(3) 0.021(3) -0.007(2) 0.000(2) 0.001(2)
C4 0.019(3) 0.012(3) 0.015(3) 0.001(2) -0.002(2) 0.000(2)
C4' 0.020(3) 0.020(3) 0.015(3) -0.002(2) -0.006(2) 0.002(2)
C5 0.011(3) 0.009(2) 0.019(3) 0.003(2) 0.003(2) -0.001(2)
C5' 0.007(2) 0.014(3) 0.019(3) -0.005(2) 0.003(2) -0.002(2)
C6 0.010(3) 0.020(3) 0.019(3) -0.003(2) -0.004(2) 0.004(2)
C6' 0.012(3) 0.015(3) 0.018(3) 0.000(2) -0.004(2) -0.003(2)
C8 0.012(3) 0.018(3) 0.011(3) 0.007(2) -0.003(2) -0.005(2)
C8' 0.021(2) 0.022(2) 0.020(2) -0.0030(18) -0.0046(18) 0.0067(18)
C11 0.034(4) 0.045(5) 0.032(4) 0.015(4) -0.004(3) -0.026(4)
C11' 0.021(2) 0.022(2) 0.020(2) -0.0030(18) -0.0046(18) 0.0067(18)
C12 0.032(3) 0.044(3) 0.040(3) 0.009(3) -0.014(2) -0.022(3)
C12' 0.035(5) 0.074(7) 0.033(4) -0.016(4) -0.017(4) 0.025(5)
C10' 0.013(3) 0.029(4) 0.019(3) -0.003(3) -0.006(2) -0.001(3)
C10 0.032(3) 0.044(3) 0.040(3) 0.009(3) -0.014(2) -0.022(3)

loop_
_atom_type_symbol
_atom_type_description
_atom_type_scat_dispersion_real
_atom_type_scat_dispersion_imag
_atom_type_scat_source
C C 0.0033 0.0016 'International Tables Vol C Tables 4.2.6.8 and 6.1.1.4'
H H 0.0000 0.0000 'International Tables Vol C Tables 4.2.6.8 and 6.1.1.4'
N N 0.0061 0.0033 'International Tables Vol C Tables 4.2.6.8 and 6.1.1.4'
O O 0.0106 0.0060 'International Tables Vol C Tables 4.2.6.8 and 6.1.1.4'
Ag Ag -0.8971 1.1015 'International Tables Vol C Tables 4.2.6.8 and 6.1.1.4'

loop_
_geom_angle_atom_site_label_1
_geom_angle_atom_site_label_2
_geom_angle_atom_site_label_3
_geom_angle
_geom_angle_site_symmetry_1
_geom_angle_site_symmetry_3
N1 Ag1 N1' 135.24(19) 1_556 .
N1 Ag1 O2' 119.11(18) 1_556 4_666
N1' Ag1 O2' 96.18(17) . 4_666
N1 Ag1 O3 100.17(18) 1_556 4_566
N1' Ag1 O3 115.31(18) . 4_566
O2' Ag1 O3 76.10(15) 4_666 4_566
N7 Ag2 N7' 167.1(2) . .
N7 Ag2 N11 100.57(18) . .
N7' Ag2 N11 92.30(18) . .
N12 O2' Ag1 105.1(4) . 4_565
N10 O3 Ag1 103.9(4) . 4_665
C2 N1 C6 118.2(6) . .
C2 N1 Ag1 117.5(4) . 1_554
C6 N1 Ag1 123.6(4) . 1_554
C2' N1' C6' 118.6(5) . .
C2' N1' Ag1 116.8(4) . .
C6' N1' Ag1 123.5(4) . .
O3 N10 O1 121.0(6) . .
O3 N10 O2 120.0(6) . .
O1 N10 O2 119.0(5) . .
Ag2 N11 H11A 109.5 . .
Ag2 N11 H11B 109.5 . .
H11A N11 H11B 109.5 . .
Ag2 N11 H11C 109.5 . .
H11A N11 H11C 109.5 . .
H11B N11 H11C 109.5 . .
O3' N12 O2' 120.5(5) . .
O3' N12 O1' 119.5(5) . .
O2' N12 O1' 120.0(6) . .
C2 N3 C4 111.1(5) . .
C2' N3' C4' 111.8(5) . .
C6 N6 H6A 120.0 . .
C6 N6 H6B 120.0 . .
H6A N6 H6B 120.0 . .
C6' N6' H6'1 120.0 . .
C6' N6' H6'2 120.0 . .
H6'1 N6' H6'2 120.0 . .
C8 N7 C5 104.1(5) . .
C8 N7 Ag2 119.0(4) . .
C5 N7 Ag2 134.2(4) . .
C8' N7' C5' 103.6(5) . .
C8' N7' Ag2 119.8(4) . .
C5' N7' Ag2 134.8(4) . .
C4 N9 C8 106.5(5) . .
C4 N9 C10 127.0(6) . .
C8 N9 C10 126.4(6) . .
C4' N9' C8' 106.3(5) . .
C4' N9' C10' 129.0(5) . .
C8' N9' C10' 124.3(5) . .
N3 C2 N1 129.2(6) . .
N3 C2 H2 115.4 . .
N1 C2 H2 115.4 . .
N3' C2' N1' 128.8(6) . .
N3' C2' H2' 115.6 . .
N1' C2' H2' 115.6 . .
N9 C4 N3 126.8(6) . .
N9 C4 C5 107.5(5) . .
N3 C4 C5 125.7(6) . .
N3' C4' N9' 127.2(6) . .
N3' C4' C5' 125.7(6) . .
N9' C4' C5' 107.1(5) . .
C4 C5 N7 109.3(5) . .
C4 C5 C6 118.4(6) . .
N7 C5 C6 132.2(5) . .
C4' C5' N7' 109.9(5) . .
C4' C5' C6' 118.2(6) . .
N7' C5' C6' 131.8(5) . .
N6 C6 N1 119.8(6) . .
N6 C6 C5 122.9(6) . .
N1 C6 C5 117.3(5) . .
N6' C6' N1' 119.5(6) . .
N6' C6' C5' 123.7(6) . .
N1' C6' C5' 116.8(5) . .
N7 C8 N9 112.6(5) . .
N7 C8 H8 123.7 . .
N9 C8 H8 123.7 . .
N7' C8' N9' 113.1(6) . .
N7' C8' H8' 123.4 . .
N9' C8' H8' 123.4 . .
C12 C11 C10 124.1(9) . .
C12 C11 H11 117.9 . .
C10 C11 H11 117.9 . .
C12' C11' C10' 122.3(8) . .
C12' C11' H11' 118.8 . .
C10' C11' H11' 118.8 . .
C11 C12 H12A 120.0 . .
C11 C12 H12B 120.0 . .
H12A C12 H12B 120.0 . .
C11' C12' H12C 120.0 . .
C11' C12' H12D 120.0 . .
H12C C12' H12D 120.0 . .
N9' C10' C11' 113.1(6) . .
N9' C10' H10A 109.0 . .
C11' C10' H10A 109.0 . .
N9' C10' H10B 109.0 . .
C11' C10' H10B 109.0 . .
H10A C10' H10B 107.8 . .
N9 C10 C11 112.0(8) . .
N9 C10 H10C 109.2 . .
C11 C10 H10C 109.2 . .
N9 C10 H10D 109.2 . .
C11 C10 H10D 109.2 . .
H10C C10 H10D 107.9 . .

loop_
_geom_bond_atom_site_label_1
_geom_bond_atom_site_label_2
_geom_bond_distance
_geom_bond_site_symmetry_2
Ag1 N1 2.237(6) 1_556
Ag1 N1' 2.239(5) .
Ag1 O2' 2.537(5) 4_666
Ag1 O3 2.547(5) 4_566
Ag2 N7 2.179(5) .
Ag2 N7' 2.185(5) .
Ag2 N11 2.502(6) .
O1 N10 1.248(7) .
O1' N12 1.262(7) .
O2 N10 1.265(7) .
O2' N12 1.254(7) .
O2' Ag1 2.537(5) 4_565
O3 N10 1.246(7) .
O3 Ag1 2.547(5) 4_665
O3' N12 1.246(7) .
N1 C2 1.351(8) .
N1 C6 1.353(8) .
N1 Ag1 2.237(6) 1_554
N1' C2' 1.354(8) .
N1' C6' 1.353(8) .
N11 H11A 0.8900 .
N11 H11B 0.8900 .
N11 H11C 0.8900 .
N3 C2 1.337(8) .
N3 C4 1.362(8) .
N3' C2' 1.330(8) .
N3' C4' 1.349(8) .
N6 C6 1.334(8) .
N6 H6A 0.8600 .
N6 H6B 0.8600 .
N6' C6' 1.316(8) .
N6' H6'1 0.8600 .
N6' H6'2 0.8600 .
N7 C8 1.318(7) .
N7 C5 1.409(8) .
N7' C8' 1.321(8) .
N7' C5' 1.403(8) .
N9 C4 1.349(8) .
N9 C8 1.371(7) .
N9 C10 1.478(9) .
N9' C4' 1.351(8) .
N9' C8' 1.374(8) .
N9' C10' 1.475(8) .
C2 H2 0.9300 .
C2' H2' 0.9300 .
C4 C5 1.366(8) .
C4' C5' 1.374(8) .
C5 C6 1.420(8) .
C5' C6' 1.425(8) .
C8 H8 0.9300 .
C8' H8' 0.9300 .
C11 C12 1.330(11) .
C11 C10 1.485(13) .
C11 H11 0.9300 .
C11' C12' 1.309(11) .
C11' C10' 1.483(9) .
C11' H11' 0.9300 .
C12 H12A 0.9300 .
C12 H12B 0.9300 .
C12' H12C 0.9300 .
C12' H12D 0.9300 .
C10' H10A 0.9700 .
C10' H10B 0.9700 .
C10 H10C 0.9700 .
C10 H10D 0.9700 .

loop_
_geom_hbond_atom_site_label_D
_geom_hbond_atom_site_label_H
_geom_hbond_atom_site_label_A
_geom_hbond_distance_DH
_geom_hbond_distance_HA
_geom_hbond_distance_DA
_geom_hbond_angle_DHA
N6 H6B O2 0.86 2.26 2.989(7) 143.0
N6' H6'2 O1' 0.86 2.38 3.088(7) 140.2
